data_2015061
loop_
_publ_author_name
'Portilla, Jaime'
'Quiroga, Jairo'
'Cobo, Justo'
'Low, John N.'
'Glidewell, Christopher'

_publ_section_title
;
 Effect of substitution on the dimensionality of supramolecular
 aggregation in dihydrobenzopyrazoloquinolines
;
_journal_coeditor_code SK1854
_journal_issue 8
_journal_name_full 'Acta Crystallographica Section C'
_journal_page_first o483
_journal_page_last o489
_journal_paper_doi 10.1107/S0108270105020093
_journal_volume 61
_journal_year 2005
_chemical_formula_iupac 'C28 H23 N3 O'
_chemical_formula_moiety 'C28 H23 N3 O'
_chemical_formula_sum 'C28 H23 N3 O'
_chemical_formula_weight 417.49
_chemical_name_systematic
;
7-(4-methoxyphenyl)-8-methyl-10-phenyl-6,10-dihydro-5H-
benzo[h]pyrazolo[3,4-b]quinoline
;
_space_group_IT_number 14
_symmetry_cell_setting monoclinic
_symmetry_space_group_name_Hall '-P 2ybc'
_symmetry_space_group_name_H-M 'P 1 21/c 1'
_atom_sites_solution_hydrogens geom
_atom_sites_solution_primary direct
_atom_sites_solution_secondary difmap
_cell_angle_alpha 90.00
_cell_angle_beta 104.3370(17)
_cell_angle_gamma 90.00
_cell_formula_units_Z 4
_cell_length_a 12.9148(3)
_cell_length_b 17.5938(5)
_cell_length_c 9.8192(2)
_cell_measurement_reflns_used 4963
_cell_measurement_temperature 120(2)
_cell_measurement_theta_max 27.52
_cell_measurement_theta_min 3.26
_cell_volume 2161.64(9)
_computing_cell_refinement 'DENZO (Otwinowski & Minor, 1997) and COLLECT'
_computing_data_collection 'COLLECT (Hooft, 1999)'
_computing_data_reduction 'DENZO and COLLECT'
_computing_molecular_graphics 'PLATON (Spek, 2003)'
_computing_publication_material 'SHELXL97 and PRPKAPPA (Ferguson, 1999)'
_computing_structure_refinement 'OSCAIL  and SHELXL97 (Sheldrick, 1997)'
_computing_structure_solution 'OSCAIL (McArdle, 2003) and SHELXS97 (Sheldrick, 1997)'
_diffrn_ambient_temperature 120(2)
_diffrn_detector_area_resol_mean 9.091
_diffrn_measured_fraction_theta_full 0.995
_diffrn_measured_fraction_theta_max 0.995
_diffrn_measurement_device_type 'Bruker Nonius KappaCCD area-detector'
_diffrn_measurement_method '\f and \w'
_diffrn_radiation_monochromator graphite
_diffrn_radiation_source 'Bruker Nonius FR91 rotating anode'
_diffrn_radiation_type 'Mo K\a'
_diffrn_radiation_wavelength 0.71073
_diffrn_reflns_av_R_equivalents 0.0620
_diffrn_reflns_av_sigmaI/netI 0.0446
_diffrn_reflns_limit_h_max 16
_diffrn_reflns_limit_h_min -16
_diffrn_reflns_limit_k_max 22
_diffrn_reflns_limit_k_min -22
_diffrn_reflns_limit_l_max 11
_diffrn_reflns_limit_l_min -12
_diffrn_reflns_number 35681
_diffrn_reflns_theta_full 27.52
_diffrn_reflns_theta_max 27.52
_diffrn_reflns_theta_min 3.26
_diffrn_standards_decay_% 0
_exptl_absorpt_coefficient_mu 0.079
_exptl_absorpt_correction_T_max 0.996
_exptl_absorpt_correction_T_min 0.974
_exptl_absorpt_correction_type multi-scan
_exptl_absorpt_process_details '(SADABS; Sheldrick, 2003)'
_exptl_crystal_colour 'pale brown'
_exptl_crystal_density_diffrn 1.283
_exptl_crystal_density_method 'not measured'
_exptl_crystal_description plate
_exptl_crystal_F_000 880
_exptl_crystal_size_max 0.50
_exptl_crystal_size_mid 0.20
_exptl_crystal_size_min 0.05
_refine_diff_density_max 0.212
_refine_diff_density_min -0.269
_refine_ls_extinction_method none
_refine_ls_goodness_of_fit_ref 1.041
_refine_ls_hydrogen_treatment constr
_refine_ls_matrix_type full
_refine_ls_number_parameters 291
_refine_ls_number_reflns 4963
_refine_ls_number_restraints 0
_refine_ls_restrained_S_all 1.041
_refine_ls_R_factor_all 0.0793
_refine_ls_R_factor_gt 0.0440
_refine_ls_shift/su_max 0.001
_refine_ls_shift/su_mean 0.000
_refine_ls_structure_factor_coef Fsqd
_refine_ls_weighting_details 'w = 1/[\s^2^(Fo^2^)+(0.0534P)^2^+0.4296P] where P=(Fo^2^+2Fc^2^)/3'
_refine_ls_weighting_scheme calc
_refine_ls_wR_factor_gt 0.0979
_refine_ls_wR_factor_ref 0.1122
_reflns_number_gt 3449
_reflns_number_total 4963
_reflns_threshold_expression I>2\s(I)
_cod_data_source_file sk1854.cif
_cod_data_source_block IV
_cod_original_sg_symbol_H-M 'P 21/c'
_cod_database_code 2015061
_cod_database_fobs_code 2015061

loop_
_symmetry_equiv_pos_as_xyz
'x, y, z'
'-x, y+1/2, -z+1/2'
'-x, -y, -z'
'x, -y+1/2, z+1/2'

loop_
_atom_site_label
_atom_site_fract_x
_atom_site_fract_y
_atom_site_fract_z
_atom_site_U_iso_or_equiv
_atom_site_adp_type
_atom_site_calc_flag
_atom_site_refinement_flags
_atom_site_occupancy
_atom_site_disorder_assembly
_atom_site_disorder_group
_atom_site_type_symbol
O7 -0.00309(8) 0.60663(7) 0.03830(11) 0.0377(3) Uani d . 1 . . O
N9 0.56190(9) 0.41506(7) 0.15846(12) 0.0237(3) Uani d . 1 . . N
N10 0.64399(9) 0.44956(7) 0.25661(11) 0.0209(3) Uani d . 1 . . N
N11 0.66123(9) 0.55376(6) 0.42113(11) 0.0198(3) Uani d . 1 . . N
C1 0.76553(11) 0.63739(9) 0.66044(14) 0.0250(3) Uani d . 1 . . C
C2 0.82021(12) 0.68454(9) 0.76705(15) 0.0298(4) Uani d . 1 . . C
C3 0.77204(12) 0.75040(10) 0.79858(15) 0.0322(4) Uani d . 1 . . C
C4 0.67023(12) 0.76916(9) 0.72270(15) 0.0300(4) Uani d . 1 . . C
C4a 0.61388(11) 0.72238(8) 0.61543(14) 0.0244(3) Uani d . 1 . . C
C5 0.50473(12) 0.74353(9) 0.52858(16) 0.0308(4) Uani d . 1 . . C
C6 0.43597(11) 0.67437(9) 0.48495(15) 0.0261(3) Uani d . 1 . . C
C6a 0.49047(11) 0.61550(8) 0.41528(13) 0.0203(3) Uani d . 1 . . C
C7 0.43553(11) 0.57136(8) 0.30262(13) 0.0202(3) Uani d . 1 . . C
C7a 0.49543(11) 0.51598(8) 0.25225(13) 0.0198(3) Uani d . 1 . . C
C8 0.47405(11) 0.45416(8) 0.15370(14) 0.0221(3) Uani d . 1 . . C
C10a 0.60502(11) 0.51027(8) 0.31725(13) 0.0192(3) Uani d . 1 . . C
C11a 0.60280(10) 0.60557(8) 0.46939(13) 0.0189(3) Uani d . 1 . . C
C11b 0.66193(11) 0.65542(8) 0.58432(13) 0.0208(3) Uani d . 1 . . C
C71 0.31912(11) 0.58090(8) 0.23634(14) 0.0206(3) Uani d . 1 . . C
C72 0.24315(11) 0.57061(8) 0.31310(14) 0.0233(3) Uani d . 1 . . C
C73 0.13443(11) 0.57765(9) 0.25071(15) 0.0254(3) Uani d . 1 . . C
C74 0.10111(11) 0.59604(8) 0.10945(15) 0.0245(3) Uani d . 1 . . C
C75 0.17600(11) 0.60728(9) 0.03142(14) 0.0255(3) Uani d . 1 . . C
C76 0.28378(11) 0.59988(8) 0.09389(14) 0.0236(3) Uani d . 1 . . C
C77 -0.08224(13) 0.59641(15) 0.1150(2) 0.0576(6) Uani d . 1 . . C
C81 0.37100(11) 0.42962(9) 0.05751(15) 0.0273(3) Uani d . 1 . . C
C101 0.74468(11) 0.41267(8) 0.29682(14) 0.0217(3) Uani d . 1 . . C
C102 0.74869(12) 0.33419(9) 0.28130(15) 0.0285(3) Uani d . 1 . . C
C103 0.84610(13) 0.29716(10) 0.31932(17) 0.0365(4) Uani d . 1 . . C
C104 0.93899(13) 0.33738(10) 0.37330(16) 0.0357(4) Uani d . 1 . . C
C105 0.93435(12) 0.41570(10) 0.38817(16) 0.0330(4) Uani d . 1 . . C
C106 0.83735(11) 0.45363(9) 0.35031(14) 0.0258(3) Uani d . 1 . . C
H1 0.7987 0.5923 0.6388 0.030 Uiso calc R 1 . . H
H2 0.8905 0.6718 0.8184 0.036 Uiso calc R 1 . . H
H3 0.8090 0.7826 0.8723 0.039 Uiso calc R 1 . . H
H4 0.6381 0.8148 0.7441 0.036 Uiso calc R 1 . . H
H5A 0.5118 0.7713 0.4437 0.037 Uiso calc R 1 . . H
H5E 0.4698 0.7778 0.5837 0.037 Uiso calc R 1 . . H
H6A 0.3681 0.6898 0.4190 0.031 Uiso calc R 1 . . H
H6E 0.4185 0.6517 0.5688 0.031 Uiso calc R 1 . . H
H72 0.2659 0.5585 0.4102 0.028 Uiso calc R 1 . . H
H73 0.0835 0.5699 0.3045 0.030 Uiso calc R 1 . . H
H75 0.1530 0.6201 -0.0654 0.031 Uiso calc R 1 . . H
H76 0.3344 0.6077 0.0397 0.028 Uiso calc R 1 . . H
H77A -0.0808 0.5437 0.1474 0.086 Uiso calc R 1 . . H
H77B -0.1529 0.6079 0.0541 0.086 Uiso calc R 1 . . H
H77C -0.0675 0.6306 0.1962 0.086 Uiso calc R 1 . . H
H81A 0.3492 0.4667 -0.0187 0.041 Uiso calc R 1 . . H
H81B 0.3159 0.4264 0.1102 0.041 Uiso calc R 1 . . H
H81C 0.3802 0.3797 0.0179 0.041 Uiso calc R 1 . . H
H102 0.6849 0.3062 0.2448 0.034 Uiso calc R 1 . . H
H103 0.8491 0.2436 0.3082 0.044 Uiso calc R 1 . . H
H104 1.0056 0.3117 0.4001 0.043 Uiso calc R 1 . . H
H105 0.9982 0.4435 0.4246 0.040 Uiso calc R 1 . . H
H106 0.8345 0.5072 0.3610 0.031 Uiso calc R 1 . . H

loop_
_atom_site_aniso_label
_atom_site_aniso_U_11
_atom_site_aniso_U_22
_atom_site_aniso_U_33
_atom_site_aniso_U_12
_atom_site_aniso_U_13
_atom_site_aniso_U_23
O7 0.0183(5) 0.0595(8) 0.0324(6) 0.0006(5) 0.0009(4) 0.0116(5)
N9 0.0242(7) 0.0253(7) 0.0209(6) -0.0027(5) 0.0042(5) -0.0026(5)
N10 0.0208(6) 0.0215(6) 0.0202(6) 0.0007(5) 0.0045(5) -0.0027(5)
N11 0.0215(6) 0.0196(6) 0.0181(6) 0.0010(5) 0.0048(4) 0.0019(4)
C1 0.0242(8) 0.0270(8) 0.0230(7) 0.0017(6) 0.0044(6) -0.0003(6)
C2 0.0255(8) 0.0369(9) 0.0244(8) -0.0017(7) 0.0013(6) 0.0002(6)
C3 0.0330(9) 0.0367(10) 0.0249(8) -0.0050(7) 0.0035(6) -0.0091(6)
C4 0.0328(9) 0.0282(9) 0.0284(8) 0.0018(7) 0.0065(6) -0.0073(6)
C4a 0.0255(8) 0.0249(8) 0.0227(7) 0.0010(6) 0.0059(6) -0.0016(6)
C5 0.0282(8) 0.0265(9) 0.0349(8) 0.0064(7) 0.0025(6) -0.0059(7)
C6 0.0233(8) 0.0271(9) 0.0272(8) 0.0047(6) 0.0051(6) -0.0024(6)
C6a 0.0216(7) 0.0201(8) 0.0186(7) 0.0020(6) 0.0041(5) 0.0027(5)
C7 0.0215(7) 0.0207(7) 0.0187(7) 0.0021(6) 0.0057(5) 0.0044(5)
C7a 0.0206(7) 0.0213(8) 0.0174(6) -0.0003(6) 0.0045(5) 0.0024(5)
C10a 0.0216(7) 0.0190(7) 0.0174(6) 0.0009(6) 0.0055(5) 0.0023(5)
C11a 0.0219(7) 0.0184(7) 0.0167(6) 0.0015(6) 0.0052(5) 0.0038(5)
C11b 0.0231(7) 0.0222(8) 0.0171(6) -0.0008(6) 0.0052(5) 0.0019(5)
C71 0.0208(7) 0.0194(7) 0.0209(7) 0.0005(6) 0.0040(5) -0.0007(5)
C72 0.0235(7) 0.0262(8) 0.0193(7) 0.0021(6) 0.0034(6) 0.0037(6)
C73 0.0216(7) 0.0295(8) 0.0259(7) -0.0014(6) 0.0076(6) 0.0036(6)
C74 0.0175(7) 0.0267(8) 0.0262(8) 0.0006(6) -0.0005(6) 0.0022(6)
C75 0.0267(8) 0.0308(9) 0.0171(7) 0.0013(6) 0.0017(6) 0.0020(6)
C76 0.0232(7) 0.0269(8) 0.0210(7) 0.0001(6) 0.0060(5) 0.0000(6)
C77 0.0208(9) 0.1029(18) 0.0480(11) -0.0027(10) 0.0062(8) 0.0209(11)
C8 0.0243(7) 0.0227(8) 0.0190(7) -0.0006(6) 0.0051(5) 0.0015(5)
C81 0.0260(8) 0.0281(8) 0.0263(8) -0.0015(7) 0.0033(6) -0.0037(6)
C101 0.0235(7) 0.0243(8) 0.0189(7) 0.0052(6) 0.0081(5) 0.0022(5)
C102 0.0301(8) 0.0259(9) 0.0321(8) 0.0015(7) 0.0124(6) 0.0017(6)
C103 0.0416(10) 0.0286(9) 0.0438(9) 0.0122(8) 0.0193(8) 0.0083(7)
C104 0.0322(9) 0.0428(11) 0.0330(9) 0.0161(8) 0.0093(7) 0.0075(7)
C105 0.0243(8) 0.0443(11) 0.0297(8) 0.0050(7) 0.0050(6) -0.0025(7)
C106 0.0263(8) 0.0274(8) 0.0245(7) 0.0031(6) 0.0080(6) -0.0023(6)

loop_
_atom_type_symbol
_atom_type_description
_atom_type_scat_dispersion_real
_atom_type_scat_dispersion_imag
_atom_type_scat_source
C C 0.0033 0.0016 'International Tables Vol C Tables 4.2.6.8 and 6.1.1.4'
H H 0.0000 0.0000 'International Tables Vol C Tables 4.2.6.8 and 6.1.1.4'
N N 0.0061 0.0033 'International Tables Vol C Tables 4.2.6.8 and 6.1.1.4'
O O 0.0106 0.0060 'International Tables Vol C Tables 4.2.6.8 and 6.1.1.4'

loop_
_geom_angle_atom_site_label_1
_geom_angle_atom_site_label_2
_geom_angle_atom_site_label_3
_geom_angle
_geom_angle_publ_flag
C2 C1 C11b 120.64(14) no
C2 C1 H1 119.7 no
C11b C1 H1 119.7 no
C1 C2 C3 119.79(14) no
C1 C2 H2 120.1 no
C3 C2 H2 120.1 no
C4 C3 C2 119.95(14) no
C4 C3 H3 120.0 no
C2 C3 H3 120.0 no
C3 C4 C4a 121.09(14) no
C3 C4 H4 119.5 no
C4a C4 H4 119.5 no
C4 C4a C11b 119.07(13) no
C4 C4a C5 121.62(13) no
C11b C4a C5 119.26(12) no
C4a C5 C6 111.46(12) no
C4a C5 H5A 109.3 no
C6 C5 H5A 109.3 no
C4a C5 H5E 109.3 no
C6 C5 H5E 109.3 no
H5A C5 H5E 108.0 no
C5 C6 C6a 112.06(12) no
C5 C6 H6A 109.2 no
C6a C6 H6A 109.2 no
C5 C6 H6E 109.2 no
C6a C6 H6E 109.2 no
H6A C6 H6E 107.9 no
C7 C6a C11a 119.88(12) no
C7 C6a C6 122.67(12) no
C11a C6a C6 117.45(12) no
C6a C7 C7a 116.65(12) no
C6a C7 C71 122.92(12) no
C7a C7 C71 120.43(12) no
C72 C71 C76 118.28(12) no
C72 C71 C7 121.29(12) no
C76 C71 C7 120.43(12) no
C71 C72 C73 121.39(13) no
C71 C72 H72 119.3 no
C73 C72 H72 119.3 no
C74 C73 C72 119.42(13) no
C74 C73 H73 120.3 no
C72 C73 H73 120.3 no
O7 C74 C73 124.48(13) no
O7 C74 C75 115.51(12) no
C73 C74 C75 119.98(13) no
C76 C75 C74 120.30(13) no
C76 C75 H75 119.9 no
C74 C75 H75 119.9 no
C75 C76 C71 120.63(13) no
C75 C76 H76 119.7 no
C71 C76 H76 119.7 no
C74 O7 C77 117.24(12) no
O7 C77 H77A 109.5 no
O7 C77 H77B 109.5 no
H77A C77 H77B 109.5 no
O7 C77 H77C 109.5 no
H77A C77 H77C 109.5 no
H77B C77 H77C 109.5 no
C10a C7a C7 117.99(12) no
C10a C7a C8 104.83(12) no
C7 C7a C8 136.89(13) no
N9 C8 C7a 110.56(12) no
N9 C8 C81 119.77(13) no
C7a C8 C81 129.64(13) no
C8 C81 H81A 109.5 no
C8 C81 H81B 109.5 no
H81A C81 H81B 109.5 no
C8 C81 H81C 109.5 no
H81A C81 H81C 109.5 no
H81B C81 H81C 109.5 no
C8 N9 N10 107.46(11) no
C10a N10 N9 110.01(11) no
C10a N10 C101 129.95(11) no
N9 N10 C101 118.97(11) no
C106 C101 C102 120.40(13) no
C106 C101 N10 120.93(13) no
C102 C101 N10 118.67(13) no
C103 C102 C101 119.59(15) no
C103 C102 H102 120.2 no
C101 C102 H102 120.2 no
C104 C103 C102 120.53(16) no
C104 C103 H103 119.7 no
C102 C103 H103 119.7 no
C103 C104 C105 119.54(15) no
C103 C104 H104 120.2 no
C105 C104 H104 120.2 no
C106 C105 C104 120.61(15) no
C106 C105 H105 119.7 no
C104 C105 H105 119.7 no
C101 C106 C105 119.34(15) no
C101 C106 H106 120.3 no
C105 C106 H106 120.3 no
N11 C10a N10 125.90(12) no
N11 C10a C7a 126.98(12) no
N10 C10a C7a 107.10(11) no
C10a N11 C11a 114.30(11) no
N11 C11a C6a 124.08(12) no
N11 C11a C11b 116.21(12) no
C6a C11a C11b 119.70(12) no
C1 C11b C4a 119.44(13) no
C1 C11b C11a 121.13(12) no
C4a C11b C11a 119.42(12) no

loop_
_geom_bond_atom_site_label_1
_geom_bond_atom_site_label_2
_geom_bond_site_symmetry_2
_geom_bond_distance
_geom_bond_publ_flag
C1 C2 . 1.384(2) no
C1 C11b . 1.3980(19) no
C1 H1 . 0.95 no
C2 C3 . 1.386(2) no
C2 H2 . 0.95 no
C3 C4 . 1.381(2) no
C3 H3 . 0.95 no
C4 C4a . 1.392(2) no
C4 H4 . 0.95 no
C4a C11b . 1.400(2) no
C4a C5 . 1.503(2) no
C5 C6 . 1.505(2) no
C5 H5A . 0.99 no
C5 H5E . 0.99 no
C6 C6a . 1.5082(19) no
C6 H6A . 0.99 no
C6 H6E . 0.99 no
C6a C7 . 1.3934(19) no
C6a C11a . 1.4268(19) no
C7 C7a . 1.408(2) no
C7 C71 . 1.4925(19) no
C71 C72 . 1.3892(19) no
C71 C76 . 1.4001(19) no
C72 C73 . 1.3914(19) no
C72 H72 . 0.95 no
C73 C74 . 1.3850(19) no
C73 H73 . 0.95 no
C74 O7 . 1.3668(16) no
C74 C75 . 1.389(2) no
C75 C76 . 1.3812(19) no
C75 H75 . 0.95 no
C76 H76 . 0.95 no
O7 C77 . 1.423(2) no
C77 H77A . 0.98 no
C77 H77B . 0.98 no
C77 H77C . 0.98 no
C7a C10a . 1.4047(18) no
C7a C8 . 1.4365(19) no
C8 N9 . 1.3177(18) no
C8 C81 . 1.4923(19) no
C81 H81A . 0.98 no
C81 H81B . 0.98 no
C81 H81C . 0.98 no
N9 N10 . 1.3840(15) no
N10 C10a . 1.3774(17) no
N10 C101 . 1.4191(17) no
C101 C106 . 1.384(2) no
C101 C102 . 1.392(2) no
C102 C103 . 1.383(2) no
C102 H102 . 0.95 no
C103 C104 . 1.381(2) no
C103 H103 . 0.95 no
C104 C105 . 1.389(2) no
C104 H104 . 0.95 no
C105 C106 . 1.387(2) no
C105 H105 . 0.95 no
C106 H106 . 0.95 no
C10a N11 . 1.3365(17) no
N11 C11a . 1.3423(18) no
C11a C11b . 1.4830(19) no

loop_
_geom_hbond_atom_site_label_D
_geom_hbond_atom_site_label_H
_geom_hbond_atom_site_label_A
_geom_hbond_site_symmetry_A
_geom_hbond_distance_DH
_geom_hbond_distance_HA
_geom_hbond_distance_DA
_geom_hbond_angle_DHA
_geom_hbond_publ_flag
C2 H2 O7 1_656 0.95 2.53 3.3422(18) 144 n
C72 H72 N11 3_666 0.95 2.60 3.3952(17) 142 n
C4 H4 Cg1 4_565 0.95 2.84 3.7766(17) 168 n
C75 H75 Cg2 3_665 0.95 2.67 3.5605(15) 157 n
C103 H103 Cg4 2_645 0.95 2.85 3.7417(19) 157 n

loop_
_geom_torsion_atom_site_label_1
_geom_torsion_atom_site_label_2
_geom_torsion_atom_site_label_3
_geom_torsion_atom_site_label_4
_geom_torsion
_geom_torsion_publ_flag
C11b C1 C2 C3 -0.2(2) no
C1 C2 C3 C4 -0.7(2) no
C2 C3 C4 C4a 0.9(2) no
C3 C4 C4a C11b -0.2(2) no
C3 C4 C4a C5 -177.71(14) no
C4 C4a C5 C6 -146.79(14) no
C11b C4a C5 C6 35.72(19) no
C4a C5 C6 C6a -52.28(17) no
C5 C6 C6a C7 -142.94(13) no
C5 C6 C6a C11a 37.32(17) no
C11a C6a C7 C7a 2.78(19) no
C6 C6a C7 C7a -176.95(13) no
C11a C6a C7 C71 -177.20(12) no
C6 C6a C7 C71 3.1(2) no
C6a C7 C71 C72 -60.70(19) no
C7a C7 C71 C72 119.32(15) no
C6a C7 C71 C76 119.91(15) no
C7a C7 C71 C76 -60.08(19) no
C76 C71 C72 C73 1.0(2) no
C7 C71 C72 C73 -178.41(13) no
C71 C72 C73 C74 -0.7(2) no
C72 C73 C74 O7 -177.97(14) no
C72 C73 C74 C75 0.0(2) no
O7 C74 C75 C76 178.42(13) no
C73 C74 C75 C76 0.3(2) no
C74 C75 C76 C71 0.1(2) no
C72 C71 C76 C75 -0.7(2) no
C7 C71 C76 C75 178.70(13) no
C73 C74 O7 C77 -1.3(2) no
C75 C74 O7 C77 -179.38(16) no
C6a C7 C7a C10a -0.91(18) no
C71 C7 C7a C10a 179.07(12) no
C6a C7 C7a C8 171.79(15) no
C71 C7 C7a C8 -8.2(2) no
C10a C7a C8 N9 -0.09(15) no
C7 C7a C8 N9 -173.42(15) no
C10a C7a C8 C81 177.82(13) no
C7 C7a C8 C81 4.5(3) no
C7a C8 N9 N10 -1.09(15) no
C81 C8 N9 N10 -179.22(12) no
C8 N9 N10 C10a 1.90(15) no
C8 N9 N10 C101 171.27(11) no
C10a N10 C101 C106 -37.2(2) no
N9 N10 C101 C106 155.87(12) no
C10a N10 C101 C102 142.88(14) no
N9 N10 C101 C102 -24.06(18) no
C106 C101 C102 C103 -0.2(2) no
N10 C101 C102 C103 179.74(12) no
C101 C102 C103 C104 0.4(2) no
C102 C103 C104 C105 -0.6(2) no
C103 C104 C105 C106 0.5(2) no
C102 C101 C106 C105 0.1(2) no
N10 C101 C106 C105 -179.84(13) no
C104 C105 C106 C101 -0.2(2) no
N9 N10 C10a N11 176.34(12) no
C101 N10 C10a N11 8.5(2) no
N9 N10 C10a C7a -1.95(14) no
C101 N10 C10a C7a -169.80(13) no
C7 C7a C10a N11 -2.2(2) no
C8 C7a C10a N11 -177.04(13) no
C7 C7a C10a N10 176.07(12) no
C8 C7a C10a N10 1.23(14) no
N10 C10a N11 C11a -174.93(12) no
C7a C10a N11 C11a 3.02(19) no
C10a N11 C11a C6a -0.86(19) no
C10a N11 C11a C11b -179.70(11) no
C7 C6a C11a N11 -2.0(2) no
C6 C6a C11a N11 177.74(13) no
C7 C6a C11a C11b 176.79(12) no
C6 C6a C11a C11b -3.46(18) no
C2 C1 C11b C4a 0.8(2) no
C2 C1 C11b C11a 179.66(13) no
C4 C4a C11b C1 -0.6(2) no
C5 C4a C11b C1 176.93(13) no
C4 C4a C11b C11a -179.49(13) no
C5 C4a C11b C11a -1.9(2) no
N11 C11a C11b C1 -15.23(19) no
C6a C11a C11b C1 165.87(13) no
N11 C11a C11b C4a 163.62(12) no
C6a C11a C11b C4a -15.28(19) no

loop_
_cod_related_entry_id
_cod_related_entry_database
_cod_related_entry_code
1 ChemSpider 21133758
